data_2102806
loop_
_publ_author_name
'Ehrenberg, Helmut'
'Fuess, Hartmut'
'Hesse, Sabine'
'Zimmermann, Joerg'
'von Seggern, Heinz'
'Knapp, Michael'

_publ_section_title
;
 Structures of CsEuBr~3~ and its degradation product
 Cs~2~EuBr~5~&#x00B7;10H~2~O
;
_journal_coeditor_code WS5050
_journal_date_accepted 2006-11-16
_journal_date_recd_electronic 2006-05-17
_journal_issue 2
_journal_name_full 'Acta Crystallographica Section B'
_journal_page_first 201
_journal_page_last 204
_journal_paper_category FA
_journal_paper_doi 10.1107/S0108768106049032
_journal_volume 63
_journal_year 2007
_chemical_formula_sum 'Br3 Cs Eu'
_chemical_formula_weight 524.60
_chemical_name_systematic
;
 ?
;
_space_group_IT_number 62
_symmetry_cell_setting orthorhombic
_symmetry_space_group_name_Hall '-P 2c 2ab'
_symmetry_space_group_name_H-M 'P b n m'
_atom_sites_solution_hydrogens none
_atom_sites_solution_primary direct
_atom_sites_solution_secondary difmap
_audit_creation_method SHELXL-97
_cell_angle_alpha 90.00
_cell_angle_beta 90.00
_cell_angle_gamma 90.00
_cell_formula_units_Z 4
_cell_length_a 8.242(2)
_cell_length_b 8.3027(18)
_cell_length_c 11.785(2)
_cell_measurement_temperature 299(2)
_cell_volume 806.5(3)
_computing_structure_refinement 'SHELXL-97 (Sheldrick, 1997)'
_computing_structure_solution 'SHELXS-97 (Sheldrick, 1990)'
_diffrn_ambient_temperature 299(2)
_diffrn_measured_fraction_theta_full 0.864
_diffrn_measured_fraction_theta_max 0.864
_diffrn_measurement_device_type 'Oxford Diffraction Xcalibur (TM)'
_diffrn_measurement_method 'Rotation method data acquisition using \p scans'
_diffrn_radiation_monochromator graphite
_diffrn_radiation_source 'fine-focus sealed tube'
_diffrn_radiation_type MoK\a
_diffrn_radiation_wavelength 0.71073
_diffrn_reflns_av_R_equivalents 0.0910
_diffrn_reflns_av_sigmaI/netI 0.1516
_diffrn_reflns_limit_h_max 10
_diffrn_reflns_limit_h_min -10
_diffrn_reflns_limit_k_max 11
_diffrn_reflns_limit_k_min -10
_diffrn_reflns_limit_l_max 16
_diffrn_reflns_limit_l_min -16
_diffrn_reflns_number 2878
_diffrn_reflns_theta_full 29.87
_diffrn_reflns_theta_max 29.87
_diffrn_reflns_theta_min 3.02
_exptl_absorpt_coefficient_mu 26.972
_exptl_absorpt_correction_T_max 0.532
_exptl_absorpt_correction_T_min 0.244
_exptl_absorpt_correction_type multi-scan
_exptl_crystal_colour 'colourless, transparent'
_exptl_crystal_density_diffrn 4.321
_exptl_crystal_density_method 'not measured'
_exptl_crystal_description prism
_exptl_crystal_F_000 892
_exptl_crystal_size_max 0.050
_exptl_crystal_size_mid 0.040
_exptl_crystal_size_min 0.025
_refine_diff_density_max 2.084
_refine_diff_density_min -1.569
_refine_ls_extinction_method none
_refine_ls_goodness_of_fit_ref 0.825
_refine_ls_hydrogen_treatment none
_refine_ls_matrix_type full
_refine_ls_number_parameters 28
_refine_ls_number_reflns 1051
_refine_ls_number_restraints 0
_refine_ls_restrained_S_all 0.825
_refine_ls_R_factor_all 0.1482
_refine_ls_R_factor_gt 0.0393
_refine_ls_shift/su_max 0.000
_refine_ls_shift/su_mean 0.000
_refine_ls_structure_factor_coef Fsqd
_refine_ls_weighting_details 'calc w=1/[\s^2^(Fo^2^)+(0.0363P)^2^+0.0000P] where P=(Fo^2^+2Fc^2^)/3'
_refine_ls_weighting_scheme calc
_refine_ls_wR_factor_gt 0.0788
_refine_ls_wR_factor_ref 0.0917
_reflns_number_gt 421
_reflns_number_total 1051
_reflns_threshold_expression >2sigma(I)
_cod_data_source_file ws5050.cif
_cod_data_source_block k4mxp
_cod_original_sg_symbol_H-M Pbnm
_cod_database_code 2102806

loop_
_symmetry_equiv_pos_as_xyz
'x, y, z'
'-x, -y, z+1/2'
'x+1/2, -y+1/2, -z'
'-x+1/2, y+1/2, -z+1/2'
'-x, -y, -z'
'x, y, -z-1/2'
'-x-1/2, y-1/2, z'
'x-1/2, -y-1/2, z-1/2'

loop_
_atom_site_type_symbol
_atom_site_label
_atom_site_fract_x
_atom_site_fract_y
_atom_site_fract_z
_atom_site_U_iso_or_equiv
_atom_site_adp_type
_atom_site_calc_flag
_atom_site_refinement_flags
_atom_site_occupancy
Eu Eu1 0.5000 0.0000 0.0000 0.0251(2) Uani d S 1
Cs Cs1 0.9925(2) 0.96640(17) 0.2500 0.0735(5) Uani d S 1
Br Br1 0.0557(3) 0.5084(3) 0.2500 0.0735(8) Uani d S 1
Br Br2 0.7952(2) 0.2061(2) 0.02888(15) 0.0636(6) Uani d . 1

loop_
_atom_site_aniso_label
_atom_site_aniso_U_11
_atom_site_aniso_U_22
_atom_site_aniso_U_33
_atom_site_aniso_U_12
_atom_site_aniso_U_13
_atom_site_aniso_U_23
Eu1 0.0289(5) 0.0266(4) 0.0198(4) 0.0004(5) -0.0005(5) 0.0009(4)
Cs1 0.0802(12) 0.0831(12) 0.0571(9) 0.0220(10) 0.000 0.000
Br1 0.089(2) 0.113(2) 0.0188(10) 0.0081(16) 0.000 0.000
Br2 0.0560(9) 0.0548(9) 0.0800(13) -0.0290(8) -0.0066(10) 0.0099(9)

loop_
_atom_type_symbol
_atom_type_description
_atom_type_scat_dispersion_real
_atom_type_scat_dispersion_imag
_atom_type_scat_source
Cs Cs -0.3680 2.1192 'International Tables Vol C Tables 4.2.6.8 and 6.1.1.4'
Eu Eu -0.1578 3.6682 'International Tables Vol C Tables 4.2.6.8 and 6.1.1.4'
Br Br -0.2901 2.4595 'International Tables Vol C Tables 4.2.6.8 and 6.1.1.4'

loop_
_geom_angle_atom_site_label_1
_geom_angle_atom_site_label_2
_geom_angle_atom_site_label_3
_geom_angle_site_symmetry_1
_geom_angle_site_symmetry_3
_geom_angle
Br1 Eu1 Br1 7_655 3 180.0
Br1 Eu1 Br2 7_655 7_755 89.64(6)
Br1 Eu1 Br2 3 7_755 90.36(6)
Br1 Eu1 Br2 7_655 3_455 90.36(6)
Br1 Eu1 Br2 3 3_455 89.64(6)
Br2 Eu1 Br2 7_755 3_455 180.00(5)
Br1 Eu1 Br2 7_655 5_655 90.03(6)
Br1 Eu1 Br2 3 5_655 89.97(6)
Br2 Eu1 Br2 7_755 5_655 90.30(2)
Br2 Eu1 Br2 3_455 5_655 89.70(2)
Br1 Eu1 Br2 7_655 . 89.97(6)
Br1 Eu1 Br2 3 . 90.03(6)
Br2 Eu1 Br2 7_755 . 89.70(2)
Br2 Eu1 Br2 3_455 . 90.30(2)
Br2 Eu1 Br2 5_655 . 180.0
Br1 Eu1 Cs1 7_655 3_455 127.94(5)
Br1 Eu1 Cs1 3 3_455 52.06(5)
Br2 Eu1 Cs1 7_755 3_455 54.97(4)
Br2 Eu1 Cs1 3_455 3_455 125.03(4)
Br2 Eu1 Cs1 5_655 3_455 57.73(4)
Br2 Eu1 Cs1 . 3_455 122.27(4)
Br1 Eu1 Cs1 7_655 7_755 52.06(5)
Br1 Eu1 Cs1 3 7_755 127.94(5)
Br2 Eu1 Cs1 7_755 7_755 125.03(4)
Br2 Eu1 Cs1 3_455 7_755 54.97(4)
Br2 Eu1 Cs1 5_655 7_755 122.27(4)
Br2 Eu1 Cs1 . 7_755 57.73(4)
Cs1 Eu1 Cs1 3_455 7_755 180.00(4)
Br1 Eu1 Cs1 7_655 1_545 63.03(5)
Br1 Eu1 Cs1 3 1_545 116.97(5)
Br2 Eu1 Cs1 7_755 1_545 55.33(4)
Br2 Eu1 Cs1 3_455 1_545 124.67(4)
Br2 Eu1 Cs1 5_655 1_545 133.76(4)
Br2 Eu1 Cs1 . 1_545 46.24(4)
Cs1 Eu1 Cs1 3_455 1_545 108.73(2)
Cs1 Eu1 Cs1 7_755 1_545 71.27(2)
Br1 Eu1 Cs1 7_655 5_665 116.97(5)
Br1 Eu1 Cs1 3 5_665 63.03(5)
Br2 Eu1 Cs1 7_755 5_665 124.67(4)
Br2 Eu1 Cs1 3_455 5_665 55.33(4)
Br2 Eu1 Cs1 5_655 5_665 46.24(4)
Br2 Eu1 Cs1 . 5_665 133.76(4)
Cs1 Eu1 Cs1 3_455 5_665 71.27(2)
Cs1 Eu1 Cs1 7_755 5_665 108.73(2)
Cs1 Eu1 Cs1 1_545 5_665 180.0
Br1 Eu1 Cs1 7_655 1_445 46.18(5)
Br1 Eu1 Cs1 3 1_445 133.82(5)
Br2 Eu1 Cs1 7_755 1_445 110.57(4)
Br2 Eu1 Cs1 3_455 1_445 69.43(4)
Br2 Eu1 Cs1 5_655 1_445 51.01(4)
Br2 Eu1 Cs1 . 1_445 128.99(4)
Cs1 Eu1 Cs1 3_455 1_445 107.13(2)
Cs1 Eu1 Cs1 7_755 1_445 72.87(2)
Cs1 Eu1 Cs1 1_545 1_445 108.625(16)
Cs1 Eu1 Cs1 5_665 1_445 71.375(16)
Br1 Eu1 Cs1 7_655 5_765 133.82(5)
Br1 Eu1 Cs1 3 5_765 46.18(5)
Br2 Eu1 Cs1 7_755 5_765 69.43(4)
Br2 Eu1 Cs1 3_455 5_765 110.57(4)
Br2 Eu1 Cs1 5_655 5_765 128.99(4)
Br2 Eu1 Cs1 . 5_765 51.01(4)
Cs1 Eu1 Cs1 3_455 5_765 72.87(2)
Cs1 Eu1 Cs1 7_755 5_765 107.13(2)
Cs1 Eu1 Cs1 1_545 5_765 71.375(16)
Cs1 Eu1 Cs1 5_665 5_765 108.625(16)
Cs1 Eu1 Cs1 1_445 5_765 180.0
Br2 Cs1 Br2 6_566 1_565 90.79(6)
Br2 Cs1 Br1 6_566 7_765 113.06(5)
Br2 Cs1 Br1 1_565 7_765 113.06(5)
Br2 Cs1 Br1 6_566 1_655 126.80(4)
Br2 Cs1 Br1 1_565 1_655 126.80(4)
Br1 Cs1 Br1 7_765 1_655 87.56(6)
Br2 Cs1 Br2 6_566 2_765 78.67(5)
Br2 Cs1 Br2 1_565 2_765 167.60(5)
Br1 Cs1 Br2 7_765 2_765 66.23(4)
Br1 Cs1 Br2 1_655 2_765 65.47(3)
Br2 Cs1 Br2 6_566 5_765 167.60(5)
Br2 Cs1 Br2 1_565 5_765 78.67(5)
Br1 Cs1 Br2 7_765 5_765 66.23(4)
Br1 Cs1 Br2 1_655 5_765 65.47(3)
Br2 Cs1 Br2 2_765 5_765 110.95(7)
Br2 Cs1 Br2 6_566 7_765 118.57(5)
Br2 Cs1 Br2 1_565 7_765 65.20(3)
Br1 Cs1 Br2 7_765 7_765 128.32(4)
Br1 Cs1 Br2 1_655 7_765 63.89(4)
Br2 Cs1 Br2 2_765 7_765 125.68(4)
Br2 Cs1 Br2 5_765 7_765 62.90(2)
Br2 Cs1 Br2 6_566 4_655 65.20(3)
Br2 Cs1 Br2 1_565 4_655 118.57(5)
Br1 Cs1 Br2 7_765 4_655 128.32(4)
Br1 Cs1 Br2 1_655 4_655 63.89(4)
Br2 Cs1 Br2 2_765 4_655 62.90(2)
Br2 Cs1 Br2 5_765 4_655 125.68(4)
Br2 Cs1 Br2 7_765 4_655 78.16(6)
Br2 Cs1 Eu1 6_566 3 150.39(5)
Br2 Cs1 Eu1 1_565 3 90.41(3)
Br1 Cs1 Eu1 7_765 3 93.54(4)
Br1 Cs1 Eu1 1_655 3 37.802(15)
Br2 Cs1 Eu1 2_765 3 101.98(4)
Br2 Cs1 Eu1 5_765 3 37.81(2)
Br2 Cs1 Eu1 7_765 3 37.77(2)
Br2 Cs1 Eu1 4_655 3 88.45(4)
Br2 Cs1 Eu1 6_566 4_655 90.41(3)
Br2 Cs1 Eu1 1_565 4_655 150.39(5)
Br1 Cs1 Eu1 7_765 4_655 93.54(4)
Br1 Cs1 Eu1 1_655 4_655 37.802(15)
Br2 Cs1 Eu1 2_765 4_655 37.81(2)
Br2 Cs1 Eu1 5_765 4_655 101.98(4)
Br2 Cs1 Eu1 7_765 4_655 88.45(4)
Br2 Cs1 Eu1 4_655 4_655 37.77(2)
Eu1 Cs1 Eu1 3 4_655 74.52(3)
Br2 Cs1 Eu1 6_566 1_565 91.62(4)
Br2 Cs1 Eu1 1_565 1_565 36.21(2)
Br1 Cs1 Eu1 7_765 1_565 143.068(18)
Br1 Cs1 Eu1 1_655 1_565 99.48(4)
Br2 Cs1 Eu1 2_765 1_565 149.04(4)
Br2 Cs1 Eu1 5_765 1_565 83.75(3)
Br2 Cs1 Eu1 7_765 1_565 36.46(2)
Br2 Cs1 Eu1 4_655 1_565 86.28(4)
Eu1 Cs1 Eu1 3 1_565 72.502(17)
Eu1 Cs1 Eu1 4_655 1_565 114.17(3)
Br2 Cs1 Eu1 6_566 2_665 36.21(2)
Br2 Cs1 Eu1 1_565 2_665 91.62(4)
Br1 Cs1 Eu1 7_765 2_665 143.068(18)
Br1 Cs1 Eu1 1_655 2_665 99.48(4)
Br2 Cs1 Eu1 2_765 2_665 83.75(3)
Br2 Cs1 Eu1 5_765 2_665 149.04(4)
Br2 Cs1 Eu1 7_765 2_665 86.28(4)
Br2 Cs1 Eu1 4_655 2_665 36.46(2)
Eu1 Cs1 Eu1 3 2_665 114.17(3)
Eu1 Cs1 Eu1 4_655 2_665 72.502(17)
Eu1 Cs1 Eu1 1_565 2_665 71.81(3)
Eu1 Br1 Eu1 3_455 4 162.08(10)
Eu1 Br1 Cs1 3_455 7_755 98.69(5)
Eu1 Br1 Cs1 4 7_755 98.69(5)
Eu1 Br1 Cs1 3_455 1_455 90.14(5)
Eu1 Br1 Cs1 4 1_455 90.14(5)
Cs1 Br1 Cs1 7_755 1_455 103.16(7)
Eu1 Br2 Eu1 3 . 155.97(7)
Eu1 Br2 Cs1 3 1_545 105.92(5)
Eu1 Br2 Cs1 . 1_545 97.54(5)
Eu1 Br2 Cs1 3 5_765 87.22(5)
Eu1 Br2 Cs1 . 5_765 93.30(5)
Cs1 Br2 Cs1 1_545 5_765 101.33(5)
Eu1 Br2 Cs1 3 7_755 88.22(5)
Eu1 Br2 Cs1 . 7_755 84.51(5)
Cs1 Br2 Cs1 1_545 7_755 95.19(5)
Cs1 Br2 Cs1 5_765 7_755 163.48(6)

loop_
_geom_bond_atom_site_label_1
_geom_bond_atom_site_label_2
_geom_bond_site_symmetry_2
_geom_bond_distance
Eu1 Br1 7_655 2.9827(7)
Eu1 Br1 3 2.9827(7)
Eu1 Br2 7_755 2.9866(15)
Eu1 Br2 3_455 2.9866(15)
Eu1 Br2 5_655 2.9939(15)
Eu1 Br2 . 2.9939(15)
Eu1 Cs1 3_455 4.8662(14)
Eu1 Cs1 7_755 4.8662(14)
Eu1 Cs1 1_545 5.0236(16)
Eu1 Cs1 5_665 5.0236(16)
Eu1 Cs1 1_445 5.1237(16)
Eu1 Cs1 5_765 5.1237(16)
Cs1 Br2 6_566 3.660(2)
Cs1 Br2 1_565 3.660(2)
Cs1 Br1 7_765 3.740(3)
Cs1 Br1 1_655 3.838(3)
Cs1 Br2 2_765 3.989(2)
Cs1 Br2 5_765 3.989(2)
Cs1 Br2 7_765 4.133(2)
Cs1 Br2 4_655 4.133(2)
Cs1 Eu1 3 4.8662(14)
Cs1 Eu1 4_655 4.8662(14)
Cs1 Eu1 1_565 5.0236(16)
Cs1 Eu1 2_665 5.0236(16)
Br1 Eu1 3_455 2.9827(7)
Br1 Eu1 4 2.9827(7)
Br1 Cs1 7_755 3.740(3)
Br1 Cs1 1_455 3.838(3)
Br2 Eu1 3 2.9866(15)
Br2 Cs1 1_545 3.660(2)
Br2 Cs1 5_765 3.989(2)
Br2 Cs1 7_755 4.133(2)

loop_
_geom_torsion_atom_site_label_1
_geom_torsion_atom_site_label_2
_geom_torsion_atom_site_label_3
_geom_torsion_atom_site_label_4
_geom_torsion_site_symmetry_1
_geom_torsion_site_symmetry_4
_geom_torsion
Br1 Eu1 Br2 Eu1 7_655 3 -116.38(17)
Br1 Eu1 Br2 Eu1 3 3 63.62(17)
Br2 Eu1 Br2 Eu1 7_755 3 153.99(14)
Br2 Eu1 Br2 Eu1 3_455 3 -26.01(14)
Br2 Eu1 Br2 Eu1 5_655 3 49.38(17)
Cs1 Eu1 Br2 Eu1 3_455 3 107.01(16)
Cs1 Eu1 Br2 Eu1 7_755 3 -72.99(16)
Cs1 Eu1 Br2 Eu1 1_545 3 -167.5(2)
Cs1 Eu1 Br2 Eu1 5_665 3 12.5(2)
Cs1 Eu1 Br2 Eu1 1_445 3 -89.41(17)
Cs1 Eu1 Br2 Eu1 5_765 3 90.59(17)
Br1 Eu1 Br2 Cs1 7_655 1_545 51.14(6)
Br1 Eu1 Br2 Cs1 3 1_545 -128.86(6)
Br2 Eu1 Br2 Cs1 7_755 1_545 -38.50(6)
Br2 Eu1 Br2 Cs1 3_455 1_545 141.50(6)
Br2 Eu1 Br2 Cs1 5_655 1_545 -143.11(4)
Cs1 Eu1 Br2 Cs1 3_455 1_545 -85.48(5)
Cs1 Eu1 Br2 Cs1 7_755 1_545 94.52(5)
Cs1 Eu1 Br2 Cs1 5_665 1_545 180.0
Cs1 Eu1 Br2 Cs1 1_445 1_545 78.10(5)
Cs1 Eu1 Br2 Cs1 5_765 1_545 -101.90(5)
Br1 Eu1 Br2 Cs1 7_655 5_765 153.04(6)
Br1 Eu1 Br2 Cs1 3 5_765 -26.96(6)
Br2 Eu1 Br2 Cs1 7_755 5_765 63.40(6)
Br2 Eu1 Br2 Cs1 3_455 5_765 -116.60(6)
Br2 Eu1 Br2 Cs1 5_655 5_765 -41.21(3)
Cs1 Eu1 Br2 Cs1 3_455 5_765 16.42(5)
Cs1 Eu1 Br2 Cs1 7_755 5_765 -163.58(5)
Cs1 Eu1 Br2 Cs1 1_545 5_765 101.90(5)
Cs1 Eu1 Br2 Cs1 5_665 5_765 -78.10(5)
Cs1 Eu1 Br2 Cs1 1_445 5_765 180.0
Br1 Eu1 Br2 Cs1 7_655 7_755 -43.38(6)
Br1 Eu1 Br2 Cs1 3 7_755 136.62(6)
Br2 Eu1 Br2 Cs1 7_755 7_755 -133.02(3)
Br2 Eu1 Br2 Cs1 3_455 7_755 46.98(3)
Br2 Eu1 Br2 Cs1 5_655 7_755 122.37(4)
Cs1 Eu1 Br2 Cs1 3_455 7_755 180.0
Cs1 Eu1 Br2 Cs1 1_545 7_755 -94.52(5)
Cs1 Eu1 Br2 Cs1 5_665 7_755 85.48(5)
Cs1 Eu1 Br2 Cs1 1_445 7_755 -16.42(5)
Cs1 Eu1 Br2 Cs1 5_765 7_755 163.58(5)
